data_2201619
loop_
_publ_author_name
'Jerry P. Jasinski'
'Yu Li'

_publ_section_title
10-(1,3-Benzothiazol-2-yl)-2,3,6,7-tetrahydro-1<i>H</i>,5<i>H</i>-11<i>H</i>-[1]benzopyrano[6,7,8-<i>ij</i>]-quinoliz-11-one
_journal_issue 11
_journal_name_full 'Acta Crystallographica Section E'
_journal_page_first o1312
_journal_page_last o1314
_journal_paper_doi 10.1107/S1600536802019517
_journal_volume 58
_journal_year 2002
_chemical_formula_iupac 'C22 H18 N2 O2 S1'
_chemical_formula_moiety 'C22 H18 N2 O2 S1'
_chemical_formula_sum 'C22 H18 N2 O2 S'
_chemical_formula_weight 374.44
_chemical_name_common 'Coumarin 545'
_chemical_name_systematic
;
10-(1,3-Benzothiazol-2-yl)-2,3,6,7-tetrahydro-1H,5H-11H-
[1]benzopyrano[6,7,8-ij]-quinoliz-11-one1
;
_space_group_IT_number 14
_symmetry_cell_setting monoclinic
_symmetry_space_group_name_Hall '-P 2yn'
_symmetry_space_group_name_H-M 'P 1 21/n 1'
_atom_sites_solution_hydrogens geom
_atom_sites_solution_primary direct
_atom_sites_solution_secondary difmap
_audit_creation_method SHELX-97
_cell_angle_alpha 90.00
_cell_angle_beta 110.915(10)
_cell_angle_gamma 90.00
_cell_formula_units_Z 4
_cell_length_a 12.2528(18)
_cell_length_b 11.702(2)
_cell_length_c 13.263(2)
_cell_measurement_reflns_used 20
_cell_measurement_temperature 296(2)
_cell_measurement_theta_max 22.37
_cell_measurement_theta_min 18.77
_cell_volume 1776.4(5)
_computing_cell_refinement
;
MSC/AFC Diffractometer Control Software
;
_computing_data_collection
;
MSC/AFC Diffractometer Control Software (Molecular Structure
Corporation, 1998)
;
_computing_data_reduction
;
TEXSAN (Molecular Structure Corporation, 1998)
;
_computing_molecular_graphics
;
TEXSAN
;
_computing_publication_material
;
TEXSAN
;
_computing_structure_refinement 'SHELXL97 (Sheldrick, 1997)'
_computing_structure_solution 'SHELXS97 (Sheldrick, 1997)'
_diffrn_ambient_temperature 296(2)
_diffrn_measured_fraction_theta_full 0.997
_diffrn_measured_fraction_theta_max 0.997
_diffrn_measurement_device_type 'Rigaku AFC-6S'
_diffrn_measurement_method \2\q/\w
_diffrn_radiation_monochromator graphite
_diffrn_radiation_source 'normal-focus sealed tube'
_diffrn_radiation_type MoK\a
_diffrn_radiation_wavelength 0.71069
_diffrn_reflns_av_R_equivalents 0.0320
_diffrn_reflns_av_sigmaI/netI 0.0708
_diffrn_reflns_limit_h_max 15
_diffrn_reflns_limit_h_min 0
_diffrn_reflns_limit_k_max 15
_diffrn_reflns_limit_k_min 0
_diffrn_reflns_limit_l_max 16
_diffrn_reflns_limit_l_min -17
_diffrn_reflns_number 4241
_diffrn_reflns_theta_full 27.50
_diffrn_reflns_theta_max 27.50
_diffrn_reflns_theta_min 1.94
_diffrn_standards_decay_% 0.46
_diffrn_standards_interval_count 150
_diffrn_standards_number 3
_exptl_absorpt_coefficient_mu 0.203
_exptl_absorpt_correction_T_max 0.9034
_exptl_absorpt_correction_T_min 0.8880
_exptl_absorpt_correction_type '\y scan'
_exptl_absorpt_process_details '(North et al., 1968)'
_exptl_crystal_colour red
_exptl_crystal_density_diffrn 1.400
_exptl_crystal_density_method 'not measured'
_exptl_crystal_description prism
_exptl_crystal_F_000 784
_exptl_crystal_size_max 0.60
_exptl_crystal_size_mid 0.50
_exptl_crystal_size_min 0.50
_refine_diff_density_max 0.297
_refine_diff_density_min -0.250
_refine_ls_extinction_method none
_refine_ls_goodness_of_fit_ref 1.008
_refine_ls_hydrogen_treatment constr
_refine_ls_matrix_type full
_refine_ls_number_parameters 270
_refine_ls_number_reflns 4057
_refine_ls_number_restraints 7
_refine_ls_restrained_S_all 1.007
_refine_ls_R_factor_all 0.1298
_refine_ls_R_factor_gt 0.0446
_refine_ls_shift/su_max <0.001
_refine_ls_shift/su_mean 0.000
_refine_ls_structure_factor_coef Fsqd
_refine_ls_weighting_details 'calc w = 1/[\s^2^(Fo^2^)+(0.0504P)^2^+1.155P] where P = (Fo^2^+2Fc^2^)/3'
_refine_ls_weighting_scheme calc
_refine_ls_wR_factor_gt 0.1076
_refine_ls_wR_factor_ref 0.1434
_reflns_number_gt 2088
_reflns_number_total 4057
_reflns_threshold_expression I>2\s(I)
_cod_data_source_file om6116.cif
_cod_data_source_block I
_cod_original_cell_volume 1776.3(5)
_cod_original_sg_symbol_H-M 'P 21/n'
_cod_original_formula_sum 'C22 H18 N2 O2 S1'
_cod_database_code 2201619
_cod_database_fobs_code 2201619

loop_
_symmetry_equiv_pos_as_xyz
'x, y, z'
'-x+1/2, y+1/2, -z+1/2'
'-x, -y, -z'
'x-1/2, -y-1/2, z-1/2'

loop_
_atom_site_label
_atom_site_fract_x
_atom_site_fract_y
_atom_site_fract_z
_atom_site_U_iso_or_equiv
_atom_site_adp_type
_atom_site_calc_flag
_atom_site_refinement_flags
_atom_site_occupancy
_atom_site_disorder_assembly
_atom_site_disorder_group
_atom_site_type_symbol
S1' 0.34100(6) 0.52347(7) 0.50059(6) 0.0475(2) Uani d . 1 . . S
O1 0.13666(15) 0.24720(17) 0.59469(14) 0.0449(5) Uani d . 1 . . O
O11 0.30114(18) 0.3358(2) 0.61493(19) 0.0769(8) Uani d . 1 . . O
N3' 0.13419(19) 0.56300(19) 0.35875(18) 0.0405(5) Uani d . 1 . . N
N15 -0.19795(18) 0.0170(2) 0.54777(18) 0.0431(6) Uani d . 1 . . N
C2' 0.1903(2) 0.4962(2) 0.4393(2) 0.0368(6) Uani d . 1 . . C
C2 0.1971(2) 0.3316(3) 0.5639(2) 0.0472(7) Uani d . 1 . . C
C3 0.1318(2) 0.4047(2) 0.4748(2) 0.0377(6) Uani d . 1 . . C
C4 0.0152(2) 0.3829(2) 0.4216(2) 0.0384(6) Uani d . 1 A . C
H4A -0.0264 0.4291 0.3636 0.046 Uiso calc R 1 . . H
C4' 0.1766(3) 0.7253(3) 0.2590(3) 0.0508(8) Uani d . 1 . . C
H4'A 0.0992 0.7323 0.2130 0.061 Uiso calc R 1 . . H
C5' 0.2608(3) 0.7972(3) 0.2491(3) 0.0613(9) Uani d . 1 . . C
H5'A 0.2398 0.8536 0.1963 0.074 Uiso calc R 1 . . H
C5 -0.1611(2) 0.2648(2) 0.3964(2) 0.0416(7) Uani d . 1 A . C
H5A -0.2047 0.3080 0.3368 0.050 Uiso calc R 1 . . H
C6 -0.2140(2) 0.1758(2) 0.4271(2) 0.0401(6) Uani d . 1 . . C
C6' 0.3766(3) 0.7872(3) 0.3166(3) 0.0620(9) Uani d . 1 . . C
H6'A 0.4319 0.8365 0.3075 0.074 Uiso calc R 1 . . H
C7 -0.1477(2) 0.1077(2) 0.5184(2) 0.0346(6) Uani d . 1 A . C
C7' 0.4116(3) 0.7055(3) 0.3967(3) 0.0547(8) Uani d . 1 . . C
H7'A 0.4895 0.6990 0.4414 0.066 Uiso calc R 1 . . H
C8 -0.0287(2) 0.1348(2) 0.57605(19) 0.0357(6) Uani d . 1 . . C
C8' 0.3266(2) 0.6327(2) 0.4090(2) 0.0422(6) Uani d . 1 . . C
C9 0.0189(2) 0.2261(2) 0.5401(2) 0.0349(6) Uani d . 1 A . C
C9' 0.2093(2) 0.6414(2) 0.3396(2) 0.0398(6) Uani d . 1 . . C
C10 -0.0438(2) 0.2938(2) 0.4511(2) 0.0356(6) Uani d . 1 . . C
C12A -0.3422(4) 0.1522(4) 0.3722(4) 0.0435(12) Uani d PD 0.740(7) A 1 C
H12A -0.3683 0.1783 0.2979 0.052 Uiso calc PR 0.740(7) A 1 H
H12B -0.3864 0.1925 0.4089 0.052 Uiso calc PR 0.740(7) A 1 H
C13A -0.3617(4) 0.0235(4) 0.3757(4) 0.0549(14) Uani d PD 0.740(7) A 1 C
H13A -0.4444 0.0068 0.3419 0.066 Uiso calc PR 0.740(7) A 1 H
H13B -0.3209 -0.0158 0.3352 0.066 Uiso calc PR 0.740(7) A 1 H
C14A -0.3189(5) -0.0189(7) 0.4883(7) 0.051(2) Uani d PD 0.740(7) A 1 C
H14A -0.3691 0.0100 0.5250 0.062 Uiso calc PR 0.740(7) A 1 H
H14B -0.3232 -0.1016 0.4879 0.062 Uiso calc PR 0.740(7) A 1 H
C16A -0.1384(5) -0.0492(8) 0.6467(5) 0.0558(19) Uani d PD 0.740(7) A 1 C
H16A -0.1919 -0.0585 0.6851 0.067 Uiso calc PR 0.740(7) A 1 H
H16B -0.1215 -0.1247 0.6259 0.067 Uiso calc PR 0.740(7) A 1 H
C17A -0.0325(3) -0.0013(4) 0.7191(3) 0.0449(12) Uani d PD 0.740(7) A 1 C
H17A 0.0125 -0.0622 0.7648 0.054 Uiso calc PR 0.740(7) A 1 H
H17C -0.0521 0.0528 0.7653 0.054 Uiso calc PR 0.740(7) A 1 H
C18A 0.0446(7) 0.0585(9) 0.6693(9) 0.0415(19) Uani d PD 0.740(7) A 1 C
H18A 0.0861 0.0023 0.6428 0.050 Uiso calc PR 0.740(7) A 1 H
H18B 0.1020 0.1046 0.7235 0.050 Uiso calc PR 0.740(7) A 1 H
C12B -0.3312(12) 0.1218(13) 0.3457(11) 0.038(4) Uiso d PD 0.260(7) A 2 C
H12C -0.3797 0.1808 0.2999 0.045 Uiso calc PR 0.260(7) A 2 H
H12D -0.3136 0.0653 0.3002 0.045 Uiso calc PR 0.260(7) A 2 H
C13B -0.3948(11) 0.0659(13) 0.4132(11) 0.056(4) Uiso d PD 0.260(7) A 2 C
H13C -0.4167 0.1236 0.4550 0.067 Uiso calc PR 0.260(7) A 2 H
H13D -0.4655 0.0288 0.3662 0.067 Uiso calc PR 0.260(7) A 2 H
C14B -0.317(2) -0.019(3) 0.487(3) 0.115(15) Uiso d PD 0.260(7) A 2 C
H14C -0.3526 -0.0440 0.5374 0.137 Uiso calc PR 0.260(7) A 2 H
H14D -0.3128 -0.0856 0.4439 0.137 Uiso calc PR 0.260(7) A 2 H
C16B -0.1288(11) -0.0634(19) 0.6262(14) 0.030(4) Uiso d PD 0.260(7) A 2 C
H16C -0.1618 -0.0692 0.6824 0.036 Uiso calc PR 0.260(7) A 2 H
H16D -0.1379 -0.1375 0.5914 0.036 Uiso calc PR 0.260(7) A 2 H
C17B -0.0081(9) -0.0426(10) 0.6764(10) 0.039(3) Uiso d PD 0.260(7) A 2 C
H17B 0.0324 -0.0914 0.6421 0.047 Uiso calc PR 0.260(7) A 2 H
H17D 0.0146 -0.0673 0.7509 0.047 Uiso calc PR 0.260(7) A 2 H
C18B 0.037(3) 0.077(2) 0.677(4) 0.060(12) Uiso d PD 0.260(7) A 2 C
H18C 0.0291 0.1192 0.7369 0.072 Uiso calc PR 0.260(7) A 2 H
H18D 0.1188 0.0746 0.6860 0.072 Uiso calc PR 0.260(7) A 2 H

loop_
_atom_site_aniso_label
_atom_site_aniso_U_11
_atom_site_aniso_U_22
_atom_site_aniso_U_33
_atom_site_aniso_U_12
_atom_site_aniso_U_13
_atom_site_aniso_U_23
S1' 0.0402(4) 0.0505(4) 0.0461(4) -0.0103(3) 0.0085(3) 0.0004(4)
O1 0.0356(10) 0.0530(12) 0.0364(10) -0.0117(9) 0.0011(8) 0.0106(9)
O11 0.0446(12) 0.0920(19) 0.0688(16) -0.0256(12) -0.0107(11) 0.0304(14)
N3' 0.0387(12) 0.0393(13) 0.0455(13) -0.0019(10) 0.0176(10) 0.0017(11)
N15 0.0381(12) 0.0451(14) 0.0410(13) -0.0077(11) 0.0081(10) 0.0065(11)
C2' 0.0388(13) 0.0360(15) 0.0361(14) -0.0036(11) 0.0139(11) -0.0040(11)
C2 0.0403(15) 0.0534(19) 0.0409(16) -0.0129(13) 0.0060(13) 0.0040(14)
C3 0.0385(13) 0.0400(15) 0.0347(14) -0.0041(11) 0.0131(11) -0.0004(11)
C4 0.0360(13) 0.0441(16) 0.0335(14) 0.0044(12) 0.0104(11) 0.0069(12)
C4' 0.0557(17) 0.0419(17) 0.0611(19) 0.0071(14) 0.0285(15) 0.0118(15)
C5' 0.073(2) 0.0453(19) 0.079(2) 0.0031(17) 0.0446(19) 0.0117(18)
C5 0.0324(13) 0.0502(17) 0.0373(15) 0.0053(12) 0.0067(11) 0.0113(13)
C6 0.0304(12) 0.0475(17) 0.0391(15) -0.0008(12) 0.0083(11) 0.0067(13)
C6' 0.076(2) 0.0433(19) 0.084(2) -0.0193(17) 0.050(2) -0.0075(18)
C7 0.0343(13) 0.0383(15) 0.0318(14) 0.0003(11) 0.0126(11) 0.0007(11)
C7' 0.0535(18) 0.0475(18) 0.069(2) -0.0146(15) 0.0295(16) -0.0136(17)
C8 0.0367(13) 0.0408(15) 0.0277(13) -0.0009(11) 0.0090(11) 0.0012(11)
C8' 0.0486(15) 0.0365(15) 0.0480(17) -0.0065(12) 0.0250(13) -0.0090(13)
C9 0.0304(12) 0.0416(15) 0.0287(12) -0.0014(11) 0.0060(10) -0.0022(11)
C9' 0.0445(15) 0.0339(14) 0.0490(16) -0.0011(12) 0.0263(13) -0.0040(13)
C10 0.0319(12) 0.0413(15) 0.0322(13) -0.0006(11) 0.0095(11) 0.0017(12)
C12A 0.031(2) 0.053(3) 0.042(3) -0.002(2) 0.0069(18) -0.002(2)
C13A 0.041(2) 0.061(3) 0.050(3) -0.015(2) 0.0008(19) -0.010(2)
C14A 0.029(2) 0.045(3) 0.065(4) -0.0176(18) 0.0002(17) 0.017(2)
C16A 0.063(3) 0.061(4) 0.049(4) 0.003(3) 0.027(3) 0.019(3)
C17A 0.048(2) 0.046(3) 0.037(2) 0.0038(18) 0.0099(17) 0.0128(18)
C18A 0.033(3) 0.047(3) 0.036(3) -0.001(3) 0.002(2) 0.012(3)

loop_
_atom_type_symbol
_atom_type_description
_atom_type_scat_dispersion_real
_atom_type_scat_dispersion_imag
_atom_type_scat_source
C C 0.0033 0.0016 'International Tables Vol C Tables 4.2.6.8 and 6.1.1.4'
H H 0.0000 0.0000 'International Tables Vol C Tables 4.2.6.8 and 6.1.1.4'
N N 0.0061 0.0033 'International Tables Vol C Tables 4.2.6.8 and 6.1.1.4'
O O 0.0106 0.0060 'International Tables Vol C Tables 4.2.6.8 and 6.1.1.4'
S S 0.1246 0.1234 'International Tables Vol C Tables 4.2.6.8 and 6.1.1.4'

loop_
_geom_angle_atom_site_label_1
_geom_angle_atom_site_label_2
_geom_angle_atom_site_label_3
_geom_angle
C8' S1' C2' 88.96(13)
C2 O1 C9 122.8(2)
C2' N3' C9' 110.9(2)
C7 N15 C16B 120.8(6)
C7 N15 C14B 122.4(9)
C16B N15 C14B 115.3(11)
C7 N15 C14A 123.0(3)
C16B N15 C14A 115.1(7)
C7 N15 C16A 122.5(3)
C14B N15 C16A 115.0(10)
C14A N15 C16A 114.4(3)
N3' C2' C3 121.9(2)
N3' C2' S1' 115.43(19)
C3 C2' S1' 122.6(2)
O11 C2 O1 115.6(3)
O11 C2 C3 126.6(3)
O1 C2 C3 117.8(2)
C4 C3 C2 118.7(2)
C4 C3 C2' 120.8(2)
C2 C3 C2' 120.4(2)
C3 C4 C10 122.8(2)
C3 C4 H4A 118.6
C10 C4 H4A 118.6
C5' C4' C9' 118.8(3)
C5' C4' H4'A 120.6
C9' C4' H4'A 120.6
C4' C5' C6' 121.2(3)
C4' C5' H5'A 119.4
C6' C5' H5'A 119.4
C6 C5 C10 122.7(2)
C6 C5 H5A 118.7
C10 C5 H5A 118.7
C5 C6 C7 119.4(2)
C5 C6 C12A 121.5(3)
C7 C6 C12A 119.0(3)
C5 C6 C12B 120.8(5)
C7 C6 C12B 117.0(5)
C7' C6' C5' 121.4(3)
C7' C6' H6'A 119.3
C5' C6' H6'A 119.3
N15 C7 C8 120.4(2)
N15 C7 C6 120.1(2)
C8 C7 C6 119.5(2)
C6' C7' C8' 118.2(3)
C6' C7' H7'A 120.9
C8' C7' H7'A 120.9
C9 C8 C7 117.8(2)
C9 C8 C18B 121.0(8)
C7 C8 C18B 120.8(9)
C9 C8 C18A 122.1(3)
C7 C8 C18A 119.9(3)
C7' C8' C9' 120.6(3)
C7' C8' S1' 129.7(2)
C9' C8' S1' 109.7(2)
C8 C9 O1 116.6(2)
C8 C9 C10 123.8(2)
O1 C9 C10 119.6(2)
N3' C9' C4' 125.1(3)
N3' C9' C8' 115.0(3)
C4' C9' C8' 119.8(3)
C4 C10 C5 124.9(2)
C4 C10 C9 118.3(2)
C5 C10 C9 116.8(2)
C6 C12A C13A 108.3(4)
C6 C12A H12A 110.0
C13A C12A H12A 110.0
C6 C12A H12B 110.0
C13A C12A H12B 110.0
H12A C12A H12B 108.4
C14A C13A C12A 110.9(5)
C14A C13A H13A 109.5
C12A C13A H13A 109.5
C14A C13A H13B 109.5
C12A C13A H13B 109.5
H13A C13A H13B 108.0
N15 C14A C13A 111.8(4)
N15 C14A H14A 109.2
C13A C14A H14A 109.2
N15 C14A H14B 109.2
C13A C14A H14B 109.2
H14A C14A H14B 107.9
C17A C16A N15 115.9(5)
C17A C16A H16A 108.3
N15 C16A H16A 108.3
C17A C16A H16B 108.3
N15 C16A H16B 108.3
H16A C16A H16B 107.4
C16A C17A C18A 116.8(5)
C16A C17A H17A 108.1
C18A C17A H17A 108.1
C16A C17A H17C 108.1
C18A C17A H17C 108.1
H17A C17A H17C 107.3
C17A C18A C8 110.3(6)
C17A C18A H18A 109.6
C8 C18A H18A 109.6
C17A C18A H18B 109.6
C8 C18A H18B 109.6
H18A C18A H18B 108.1
C13B C12B C6 107.4(10)
C13B C12B H12C 110.2
C6 C12B H12C 110.2
C13B C12B H12D 110.2
C6 C12B H12D 110.2
H12C C12B H12D 108.5
C14B C13B C12B 109.2(17)
C14B C13B H13C 109.8
C12B C13B H13C 109.8
C14B C13B H13D 109.8
C12B C13B H13D 109.8
H13C C13B H13D 108.3
N15 C14B C13B 117(2)
N15 C14B H14C 108.1
C13B C14B H14C 108.1
N15 C14B H14D 108.1
C13B C14B H14D 108.1
H14C C14B H14D 107.3
C17B C16B N15 118.6(15)
C17B C16B H16C 107.7
N15 C16B H16C 107.7
C17B C16B H16D 107.7
N15 C16B H16D 107.7
H16C C16B H16D 107.1
C16B C17B C18B 118.9(17)
C16B C17B H17B 107.6
C18B C17B H17B 107.6
C16B C17B H17D 107.6
C18B C17B H17D 107.6
H17B C17B H17D 107.0
C8 C18B C17B 110(2)
C8 C18B H18C 109.6
C17B C18B H18C 109.6
C8 C18B H18D 109.6
C17B C18B H18D 109.6
H18C C18B H18D 108.1

loop_
_geom_bond_atom_site_label_1
_geom_bond_atom_site_label_2
_geom_bond_site_symmetry_2
_geom_bond_distance
_geom_bond_publ_flag
S1' C8' . 1.729(3) ?
S1' C2' . 1.761(3) ?
O1 C2 . 1.381(3) ?
O1 C9 . 1.386(3) ?
O11 C2 . 1.212(3) ?
N3' C2' . 1.304(3) ?
N3' C9' . 1.386(3) ?
N15 C7 . 1.352(3) ?
N15 C16B . 1.43(2) ?
N15 C14B . 1.45(3) ?
N15 C14A . 1.470(6) ?
N15 C16A . 1.473(7) ?
C2' C3 . 1.457(4) ?
C2 C3 . 1.448(4) ?
C3 C4 . 1.373(3) ?
C4 C10 . 1.401(4) ?
C4 H4A . 0.9300 ?
C4' C5' . 1.373(4) ?
C4' C9' . 1.401(4) ?
C4' H4'A . 0.9300 ?
C5' C6' . 1.386(5) ?
C5' H5'A . 0.9300 ?
C5 C6 . 1.363(4) ?
C5 C10 . 1.402(3) ?
C5 H5A . 0.9300 ?
C6 C7 . 1.435(4) ?
C6 C12A . 1.502(5) ?
C6 C12B . 1.587(15) ?
C6' C7' . 1.379(5) ?
C6' H6'A . 0.9300 ?
C7 C8 . 1.420(3) ?
C7' C8' . 1.400(4) ?
C7' H7'A . 0.9300 ?
C8 C9 . 1.380(4) ?
C8 C18B . 1.46(4) ?
C8 C18A . 1.530(9) ?
C8' C9' . 1.406(4) ?
C9 C10 . 1.402(3) ?
C12A C13A . 1.528(6) ?
C12A H12A . 0.9700 ?
C12A H12B . 0.9700 ?
C13A C14A . 1.481(8) ?
C13A H13A . 0.9700 ?
C13A H13B . 0.9700 ?
C14A H14A . 0.9700 ?
C14A H14B . 0.9700 ?
C16A C17A . 1.425(6) ?
C16A H16A . 0.9700 ?
C16A H16B . 0.9700 ?
C17A C18A . 1.505(9) ?
C17A H17A . 0.9700 ?
C17A H17C . 0.9700 ?
C18A H18A . 0.9700 ?
C18A H18B . 0.9700 ?
C12B C13B . 1.528(14) ?
C12B H12C . 0.9700 ?
C12B H12D . 0.9700 ?
C13B C14B . 1.481(17) ?
C13B H13C . 0.9700 ?
C13B H13D . 0.9700 ?
C14B H14C . 0.9700 ?
C14B H14D . 0.9700 ?
C16B C17B . 1.409(13) ?
C16B H16C . 0.9700 ?
C16B H16D . 0.9700 ?
C17B C18B . 1.502(18) ?
C17B H17B . 0.9700 ?
C17B H17D . 0.9700 ?
C18B H18C . 0.9700 ?
C18B H18D . 0.9700 ?

loop_
_geom_torsion_atom_site_label_1
_geom_torsion_atom_site_label_2
_geom_torsion_atom_site_label_3
_geom_torsion_atom_site_label_4
_geom_torsion
C9' N3' C2' C3 -178.9(2)
C9' N3' C2' S1' 0.5(3)
C8' S1' C2' N3' -0.6(2)
C8' S1' C2' C3 178.8(2)
C9 O1 C2 O11 -175.6(3)
C9 O1 C2 C3 3.8(4)
O11 C2 C3 C4 175.8(3)
O1 C2 C3 C4 -3.6(4)
O11 C2 C3 C2' -1.3(5)
O1 C2 C3 C2' 179.2(2)
N3' C2' C3 C4 2.4(4)
S1' C2' C3 C4 -177.0(2)
N3' C2' C3 C2 179.5(3)
S1' C2' C3 C2 0.2(4)
C2 C3 C4 C10 1.1(4)
C2' C3 C4 C10 178.2(2)
C9' C4' C5' C6' 0.6(5)
C10 C5 C6 C7 -0.5(4)
C10 C5 C6 C12A 175.2(4)
C10 C5 C6 C12B -161.1(6)
C4' C5' C6' C7' -0.6(5)
C16B N15 C7 C8 -9.6(9)
C14B N15 C7 C8 -175(2)
C14A N15 C7 C8 -177.0(6)
C16A N15 C7 C8 7.5(6)
C16B N15 C7 C6 169.1(9)
C14B N15 C7 C6 3(2)
C14A N15 C7 C6 1.7(7)
C16A N15 C7 C6 -173.8(5)
C5 C6 C7 N15 -178.0(2)
C12A C6 C7 N15 6.2(5)
C12B C6 C7 N15 -16.7(6)
C5 C6 C7 C8 0.8(4)
C12A C6 C7 C8 -175.1(3)
C12B C6 C7 C8 162.1(6)
C5' C6' C7' C8' -0.4(5)
N15 C7 C8 C9 177.9(2)
C6 C7 C8 C9 -0.9(4)
N15 C7 C8 C18B -9(2)
C6 C7 C8 C18B 172(2)
N15 C7 C8 C18A 2.4(8)
C6 C7 C8 C18A -176.4(7)
C6' C7' C8' C9' 1.5(4)
C6' C7' C8' S1' -179.7(2)
C2' S1' C8' C7' -178.5(3)
C2' S1' C8' C9' 0.5(2)
C7 C8 C9 O1 -177.0(2)
C18B C8 C9 O1 10(2)
C18A C8 C9 O1 -1.6(8)
C7 C8 C9 C10 0.8(4)
C18B C8 C9 C10 -172(2)
C18A C8 C9 C10 176.2(8)
C2 O1 C9 C8 176.4(2)
C2 O1 C9 C10 -1.5(4)
C2' N3' C9' C4' -179.8(3)
C2' N3' C9' C8' -0.1(3)
C5' C4' C9' N3' -179.8(3)
C5' C4' C9' C8' 0.5(4)
C7' C8' C9' N3' 178.7(3)
S1' C8' C9' N3' -0.4(3)
C7' C8' C9' C4' -1.5(4)
S1' C8' C9' C4' 179.4(2)
C3 C4 C10 C5 -176.9(3)
C3 C4 C10 C9 1.4(4)
C6 C5 C10 C4 178.6(3)
C6 C5 C10 C9 0.4(4)
C8 C9 C10 C4 -178.9(3)
O1 C9 C10 C4 -1.2(4)
C8 C9 C10 C5 -0.5(4)
O1 C9 C10 C5 177.1(2)
C5 C6 C12A C13A 149.0(4)
C7 C6 C12A C13A -35.2(6)
C12B C6 C12A C13A 54.6(15)
C6 C12A C13A C14A 57.9(7)
C7 N15 C14A C13A 21.9(10)
C16B N15 C14A C13A -146.2(9)
C14B N15 C14A C13A -5E1(4)
C16A N15 C14A C13A -162.3(6)
C12A C13A C14A N15 -51.8(9)
C7 N15 C16A C17A 9.9(8)
C16B N15 C16A C17A 98(3)
C14B N15 C16A C17A -167(2)
C14A N15 C16A C17A -166.0(7)
N15 C16A C17A C18A -36.8(10)
C16A C17A C18A C8 44.0(12)
C9 C8 C18A C17A 157.9(5)
C7 C8 C18A C17A -26.8(12)
C18B C8 C18A C17A 71(7)
C5 C6 C12B C13B -155.4(9)
C7 C6 C12B C13B 43.6(12)
C12A C6 C12B C13B -57.4(14)
C6 C12B C13B C14B -57(2)
C7 N15 C14B C13B -20(5)
C16B N15 C14B C13B 174(2)
C14A N15 C14B C13B 9E1(5)
C16A N15 C14B C13B 157(2)
C12B C13B C14B N15 48(4)
C7 N15 C16B C17B 3.5(17)
C14B N15 C16B C17B 170(2)
C14A N15 C16B C17B 171.8(12)
C16A N15 C16B C17B -98(4)
N15 C16B C17B C18B 21(3)
C9 C8 C18B C17B -156.8(16)
C7 C8 C18B C17B 30(4)
C18A C8 C18B C17B -57(5)
C16B C17B C18B C8 -36(4)
